data_4074769
loop_
_publ_author_name
'Reger, Daniel L.'
'Watson, Russell P.'
'Smith, Mark D.'
'Pellechia, Perry J.'

_publ_section_title
;
 Controlling the Addition of Metal Centers to a Bis(pyrazolyl)methane
 Starburst Ligand:&#x00A0; Direct Routes to Mono-, Bi-, and Trimetallic
 Rhenium(I) Complexes
;
_journal_issue 3
_journal_name_full Organometallics
_journal_page_first 743
_journal_paper_doi 10.1021/om0508684
_journal_volume 25
_journal_year 2006
_chemical_formula_moiety 'C36 H24 Br3 N12 O9 Re3, 4.5(C3 H6 O)'
_chemical_formula_sum 'C49.5 H51 Br3 N12 O13.5 Re3'
_chemical_formula_weight 1828.35
_chemical_name_systematic
; 
 ? 
;
_space_group_IT_number 2
_symmetry_cell_setting triclinic
_symmetry_space_group_name_Hall '-P 1'
_symmetry_space_group_name_H-M 'P -1'
_atom_sites_solution_hydrogens geom
_atom_sites_solution_primary direct
_atom_sites_solution_secondary difmap
_audit_creation_method SHELXL-97
_cell_angle_alpha 95.9450(10)
_cell_angle_beta 96.2050(10)
_cell_angle_gamma 117.6460(10)
_cell_formula_units_Z 2
_cell_length_a 13.2164(8)
_cell_length_b 14.1142(9)
_cell_length_c 19.1630(12)
_cell_measurement_reflns_used 8621
_cell_measurement_temperature 150(1)
_cell_measurement_theta_max 26.398
_cell_measurement_theta_min 2.232
_cell_volume 3099.6(3)
_computing_cell_refinement 'SAINT+ NT V6.22 (Bruker, 2001)'
_computing_data_collection 'SMART NT V5.625 (Bruker, 1998)'
_computing_data_reduction 'SAINT+ NT V6.22'
_computing_molecular_graphics 'SHELXTL V6.1 (Sheldrick, 2000)'
_computing_publication_material 'SHELXTL V6.1'
_computing_structure_refinement 'SHELXL-97 (Sheldrick, 1997)'
_computing_structure_solution 'SHELXS-97 (Sheldrick, 1990)'
_diffrn_ambient_temperature 150(1)
_diffrn_measured_fraction_theta_full 0.995
_diffrn_measured_fraction_theta_max 0.995
_diffrn_measurement_device_type 'Bruker SMART APEX CCD diffractometer'
_diffrn_measurement_method 'omega scans'
_diffrn_radiation_monochromator graphite
_diffrn_radiation_source 'fine-focus sealed tube'
_diffrn_radiation_type MoK\a
_diffrn_radiation_wavelength 0.71073
_diffrn_reflns_av_R_equivalents 0.0326
_diffrn_reflns_av_sigmaI/netI 0.0409
_diffrn_reflns_limit_h_max 16
_diffrn_reflns_limit_h_min -16
_diffrn_reflns_limit_k_max 17
_diffrn_reflns_limit_k_min -17
_diffrn_reflns_limit_l_max 23
_diffrn_reflns_limit_l_min -23
_diffrn_reflns_number 32478
_diffrn_reflns_theta_full 26.43
_diffrn_reflns_theta_max 26.43
_diffrn_reflns_theta_min 1.65
_diffrn_standards_decay_% none
_exptl_absorpt_coefficient_mu 7.844
_exptl_absorpt_correction_T_max 1.0000
_exptl_absorpt_correction_T_min 0.3992
_exptl_absorpt_correction_type multi-scan
_exptl_absorpt_process_details '(SADABS, Bruker, 2001)'
_exptl_crystal_colour colorless
_exptl_crystal_density_diffrn 1.959
_exptl_crystal_density_method 'not measured'
_exptl_crystal_description plate
_exptl_crystal_F_000 1740
_exptl_crystal_size_max 0.40
_exptl_crystal_size_mid 0.30
_exptl_crystal_size_min 0.12
_refine_diff_density_max 4.315
_refine_diff_density_min -1.030
_refine_diff_density_rms 0.178
_refine_ls_extinction_method none
_refine_ls_goodness_of_fit_ref 1.039
_refine_ls_hydrogen_treatment constr
_refine_ls_matrix_type full
_refine_ls_number_parameters 715
_refine_ls_number_reflns 12705
_refine_ls_number_restraints 9
_refine_ls_restrained_S_all 1.045
_refine_ls_R_factor_all 0.0487
_refine_ls_R_factor_gt 0.0389
_refine_ls_shift/su_max 0.001
_refine_ls_shift/su_mean 0.000
_refine_ls_structure_factor_coef Fsqd
_refine_ls_weighting_details 'calc w=1/[\s^2^(Fo^2^)+(0.0509P)^2^+13.7572P] where P=(Fo^2^+2Fc^2^)/3'
_refine_ls_weighting_scheme calc
_refine_ls_wR_factor_gt 0.0996
_refine_ls_wR_factor_ref 0.1048
_reflns_number_gt 10694
_reflns_number_total 12705
_reflns_threshold_expression >2sigma(I)
_cod_data_source_file om0508684si20051007_114323.cif
_cod_data_source_block 6rw720cs
_cod_depositor_comments
;
The following automatic conversions were performed:

'_symmetry_cell_setting' value 'Triclinic' changed to 'triclinic'
according to /home/saulius/struct/CIF-dictionaries/cif_core.dic
dictionary named 'cif_core.dic' version 2.4.1 from 2010-06-29.

Automatic conversion script
Id: cif_fix_values 1715 2011-07-08 13:25:40Z adriana 
;
_cod_original_formula_sum 'C49.50 H51 Br3 N12 O13.50 Re3'
_cod_database_code 4074769

loop_
_symmetry_equiv_pos_as_xyz
'x, y, z'
'-x, -y, -z'

loop_
_atom_site_label
_atom_site_type_symbol
_atom_site_fract_x
_atom_site_fract_y
_atom_site_fract_z
_atom_site_U_iso_or_equiv
_atom_site_adp_type
_atom_site_occupancy
_atom_site_symmetry_multiplicity
_atom_site_calc_flag
_atom_site_refinement_flags
Re1 Re 0.74145(2) 0.58739(2) 0.067288(14) 0.02903(8) Uani 1 1 d .
Re2 Re 0.76079(2) 0.13781(2) 0.215209(14) 0.02955(8) Uani 1 1 d .
Re3 Re 0.72963(2) 0.35058(2) 0.528702(13) 0.02938(8) Uani 1 1 d .
Br1 Br 0.91943(7) 0.72699(6) 0.01724(4) 0.04190(18) Uani 1 1 d .
Br2 Br 0.63353(7) -0.06572(6) 0.15188(4) 0.04273(18) Uani 1 1 d .
Br3 Br 0.68612(7) 0.43797(7) 0.64177(4) 0.04131(18) Uani 1 1 d .
C1 C 0.9112(6) 0.5924(5) 0.2236(3) 0.0261(13) Uani 1 1 d .
H1 H 0.9806 0.6122 0.2604 0.031 Uiso 1 1 calc R
C2 C 0.5530(6) 0.2234(5) 0.1996(3) 0.0273(13) Uani 1 1 d .
H2 H 0.4793 0.2267 0.1878 0.033 Uiso 1 1 calc R
C3 C 0.6740(5) 0.5107(5) 0.4167(3) 0.0266(13) Uani 1 1 d .
H3 H 0.6524 0.5668 0.4045 0.032 Uiso 1 1 calc R
C4 C 0.8059(5) 0.5104(5) 0.2513(3) 0.0244(13) Uani 1 1 d .
C5 C 0.7325(6) 0.4072(5) 0.2129(3) 0.0249(13) Uani 1 1 d .
H5 H 0.7440 0.3866 0.1669 0.030 Uiso 1 1 calc R
C6 C 0.6414(5) 0.3333(5) 0.2421(3) 0.0235(12) Uani 1 1 d .
C7 C 0.6250(5) 0.3640(5) 0.3095(3) 0.0250(13) Uani 1 1 d .
H7 H 0.5634 0.3138 0.3296 0.030 Uiso 1 1 calc R
C8 C 0.6977(6) 0.4672(5) 0.3472(3) 0.0260(13) Uani 1 1 d .
C9 C 0.7885(5) 0.5408(5) 0.3182(3) 0.0244(13) Uani 1 1 d .
H9 H 0.8384 0.6120 0.3442 0.029 Uiso 1 1 calc R
C11 C 0.9974(7) 0.4986(6) 0.1548(4) 0.0373(17) Uani 1 1 d .
H11 H 1.0535 0.5039 0.1927 0.045 Uiso 1 1 calc R
C12 C 0.9717(7) 0.4428(7) 0.0886(4) 0.0441(19) Uani 1 1 d .
H12 H 1.0067 0.4023 0.0703 0.053 Uiso 1 1 calc R
C13 C 0.8826(7) 0.4563(6) 0.0516(4) 0.0391(17) Uani 1 1 d .
H13 H 0.8463 0.4249 0.0034 0.047 Uiso 1 1 calc R
C21 C 0.9615(7) 0.7838(6) 0.2677(4) 0.0411(18) Uani 1 1 d .
H21 H 1.0190 0.7986 0.3077 0.049 Uiso 1 1 calc R
C22 C 0.9179(8) 0.8506(6) 0.2501(4) 0.047(2) Uani 1 1 d .
H22 H 0.9382 0.9204 0.2752 0.056 Uiso 1 1 calc R
C23 C 0.8386(7) 0.7959(6) 0.1884(4) 0.0377(16) Uani 1 1 d .
H23 H 0.7961 0.8243 0.1632 0.045 Uiso 1 1 calc R
C31 C 0.5352(7) 0.1991(6) 0.0667(4) 0.0363(16) Uani 1 1 d .
H31 H 0.4735 0.2151 0.0561 0.044 Uiso 1 1 calc R
C32 C 0.5920(7) 0.1746(7) 0.0190(4) 0.0440(19) Uani 1 1 d .
H32 H 0.5780 0.1698 -0.0312 0.053 Uiso 1 1 calc R
C33 C 0.6751(7) 0.1581(7) 0.0590(4) 0.0419(18) Uani 1 1 d .
H33 H 0.7279 0.1392 0.0397 0.050 Uiso 1 1 calc R
C41 C 0.4352(7) 0.0924(6) 0.2738(4) 0.0430(18) Uani 1 1 d .
H41 H 0.3677 0.1007 0.2666 0.052 Uiso 1 1 calc R
C42 C 0.4562(8) 0.0328(7) 0.3191(5) 0.050(2) Uani 1 1 d .
H42 H 0.4072 -0.0085 0.3496 0.060 Uiso 1 1 calc R
C43 C 0.5644(8) 0.0455(6) 0.3114(4) 0.0439(19) Uani 1 1 d .
H43 H 0.6013 0.0119 0.3363 0.053 Uiso 1 1 calc R
C51 C 0.4652(6) 0.4138(6) 0.4239(4) 0.0352(16) Uani 1 1 d .
H51 H 0.4418 0.4577 0.3996 0.042 Uiso 1 1 calc R
C52 C 0.3945(6) 0.3217(7) 0.4466(4) 0.0413(18) Uani 1 1 d .
H52 H 0.3125 0.2888 0.4421 0.050 Uiso 1 1 calc R
C53 C 0.4674(6) 0.2850(7) 0.4781(4) 0.0417(18) Uani 1 1 d .
H53 H 0.4418 0.2215 0.4991 0.050 Uiso 1 1 calc R
C61 C 0.8455(6) 0.6770(6) 0.4866(4) 0.0361(16) Uani 1 1 d .
H61 H 0.8322 0.7294 0.4658 0.043 Uiso 1 1 calc R
C62 C 0.9385(7) 0.6973(6) 0.5359(4) 0.0415(18) Uani 1 1 d .
H62 H 1.0025 0.7662 0.5567 0.050 Uiso 1 1 calc R
C63 C 0.9205(6) 0.5969(7) 0.5493(4) 0.0407(17) Uani 1 1 d .
H63 H 0.9723 0.5861 0.5818 0.049 Uiso 1 1 calc R
C71 C 0.6536(7) 0.6600(6) 0.0423(4) 0.0390(17) Uani 1 1 d .
C72 C 0.6754(7) 0.4956(6) -0.0245(4) 0.0422(18) Uani 1 1 d .
C73 C 0.6110(6) 0.4873(5) 0.1036(4) 0.0311(14) Uani 1 1 d .
C74 C 0.8297(7) 0.0938(6) 0.2888(4) 0.0352(16) Uani 1 1 d .
C75 C 0.8816(7) 0.1534(7) 0.1631(4) 0.0428(18) Uani 1 1 d .
C76 C 0.8616(6) 0.2845(6) 0.2614(4) 0.0333(15) Uani 1 1 d .
C77 C 0.8625(6) 0.3570(6) 0.5830(4) 0.0352(16) Uani 1 1 d .
C78 C 0.6386(7) 0.2070(7) 0.5483(4) 0.0450(19) Uani 1 1 d .
C79 C 0.7637(6) 0.2888(6) 0.4479(4) 0.0371(16) Uani 1 1 d .
N11 N 0.8566(5) 0.5199(4) 0.0944(3) 0.0293(12) Uani 1 1 d .
N12 N 0.9296(5) 0.5457(4) 0.1582(3) 0.0291(12) Uani 1 1 d .
N21 N 0.8282(5) 0.6978(4) 0.1682(3) 0.0299(12) Uani 1 1 d .
N22 N 0.9078(5) 0.6928(4) 0.2179(3) 0.0264(11) Uani 1 1 d .
N31 N 0.6701(5) 0.1724(5) 0.1282(3) 0.0305(12) Uani 1 1 d .
N32 N 0.5822(5) 0.1964(4) 0.1317(3) 0.0284(12) Uani 1 1 d .
N41 N 0.6113(5) 0.1106(5) 0.2645(3) 0.0328(13) Uani 1 1 d .
N42 N 0.5278(5) 0.1375(4) 0.2411(3) 0.0296(12) Uani 1 1 d .
N51 N 0.5775(5) 0.3514(5) 0.4744(3) 0.0314(12) Uani 1 1 d .
N52 N 0.5754(5) 0.4319(5) 0.4421(3) 0.0286(12) Uani 1 1 d .
N61 N 0.8217(5) 0.5172(5) 0.5111(3) 0.0316(12) Uani 1 1 d .
N62 N 0.7755(5) 0.5683(5) 0.4730(3) 0.0283(12) Uani 1 1 d .
O71 O 0.6025(6) 0.7032(5) 0.0274(3) 0.0582(17) Uani 1 1 d .
O72 O 0.6375(6) 0.4416(5) -0.0795(3) 0.0653(18) Uani 1 1 d .
O73 O 0.5311(5) 0.4284(4) 0.1230(3) 0.0421(12) Uani 1 1 d .
O74 O 0.8737(5) 0.0687(5) 0.3331(3) 0.0486(14) Uani 1 1 d .
O75 O 0.9551(5) 0.1654(6) 0.1317(3) 0.0593(16) Uani 1 1 d .
O76 O 0.9272(5) 0.3690(4) 0.2902(3) 0.0441(13) Uani 1 1 d .
O77 O 0.9432(5) 0.3595(5) 0.6151(3) 0.0536(15) Uani 1 1 d .
O78 O 0.5813(6) 0.1211(5) 0.5586(4) 0.0674(19) Uani 1 1 d .
O79 O 0.7895(5) 0.2483(5) 0.4026(3) 0.0545(15) Uani 1 1 d .
O81 O 0.3430(7) 0.2655(7) 0.2548(4) 0.084(2) Uani 1 1 d .
C81 C 0.2663(7) 0.2879(7) 0.2427(4) 0.0459(19) Uani 1 1 d .
C82 C 0.1709(8) 0.2529(8) 0.2840(5) 0.060(2) Uani 1 1 d .
H82A H 0.1755 0.2021 0.3137 0.090 Uiso 1 1 calc R
H82B H 0.0963 0.2170 0.2512 0.090 Uiso 1 1 calc R
H82C H 0.1776 0.3165 0.3145 0.090 Uiso 1 1 calc R
C83 C 0.2622(8) 0.3510(9) 0.1861(5) 0.064(3) Uani 1 1 d .
H83A H 0.3330 0.3749 0.1654 0.096 Uiso 1 1 calc R
H83B H 0.2567 0.4146 0.2068 0.096 Uiso 1 1 calc R
H83C H 0.1944 0.3052 0.1488 0.096 Uiso 1 1 calc R
O82 O 0.3007(6) 0.0816(7) 0.1200(4) 0.080(2) Uani 1 1 d .
C84 C 0.2027(7) 0.0511(7) 0.0902(5) 0.049(2) Uani 1 1 d .
C85 C 0.1049(8) 0.0218(9) 0.1306(6) 0.068(3) Uani 1 1 d .
H85A H 0.1335 0.0282 0.1812 0.102 Uiso 1 1 calc R
H85B H 0.0445 -0.0532 0.1118 0.102 Uiso 1 1 calc R
H85C H 0.0723 0.0710 0.1254 0.102 Uiso 1 1 calc R
C86 C 0.1742(10) 0.0416(8) 0.0114(5) 0.069(3) Uani 1 1 d .
H86A H 0.2449 0.0628 -0.0090 0.104 Uiso 1 1 calc R
H86B H 0.1417 0.0896 0.0011 0.104 Uiso 1 1 calc R
H86C H 0.1173 -0.0336 -0.0095 0.104 Uiso 1 1 calc R
O83 O 0.1858(7) -0.2446(7) 0.2596(5) 0.094(3) Uani 1 1 d .
C87 C 0.2339(8) -0.2332(8) 0.2089(6) 0.060(2) Uani 1 1 d .
C88 C 0.2128(14) -0.1792(14) 0.1525(10) 0.138(7) Uani 1 1 d .
H88A H 0.1612 -0.2338 0.1110 0.207 Uiso 1 1 calc R
H88B H 0.2866 -0.1307 0.1389 0.207 Uiso 1 1 calc R
H88C H 0.1764 -0.1367 0.1698 0.207 Uiso 1 1 calc R
C89 C 0.3186(11) -0.2738(13) 0.2019(9) 0.110(6) Uani 1 1 d .
H89A H 0.3385 -0.2928 0.2473 0.165 Uiso 1 1 calc R
H89B H 0.3890 -0.2171 0.1894 0.165 Uiso 1 1 calc R
H89C H 0.2842 -0.3384 0.1645 0.165 Uiso 1 1 calc R
O84 O 0.6861(6) -0.2866(6) 0.3673(4) 0.0729(19) Uiso 1 1 d D
C90 C 0.6287(7) -0.2710(6) 0.3189(4) 0.0467(19) Uiso 1 1 d D
C91 C 0.5669(8) -0.3594(7) 0.2554(4) 0.061(2) Uiso 1 1 d D
H91A H 0.5893 -0.4161 0.2594 0.092 Uiso 1 1 calc R
H91B H 0.5879 -0.3296 0.2120 0.092 Uiso 1 1 calc R
H91C H 0.4829 -0.3907 0.2532 0.092 Uiso 1 1 calc R
C92 C 0.6070(10) -0.1802(7) 0.3272(6) 0.075(3) Uiso 1 1 d D
H92A H 0.5308 -0.2031 0.3409 0.113 Uiso 1 1 calc R
H92B H 0.6083 -0.1531 0.2821 0.113 Uiso 1 1 calc R
H92C H 0.6672 -0.1223 0.3644 0.113 Uiso 1 1 calc R
O85 O 0.1820(12) -0.0553(11) 0.4648(7) 0.068(2) Uiso 0.50 1 d PD
C93 C 0.1676(18) 0.0035(15) 0.4339(9) 0.068(2) Uiso 0.50 1 d PD
C94 C 0.1201(18) 0.0706(16) 0.4624(10) 0.068(2) Uiso 0.50 1 d PD
H94A H 0.0546 0.0271 0.4851 0.103 Uiso 0.50 1 calc PR
H94B H 0.0935 0.0983 0.4236 0.103 Uiso 0.50 1 calc PR
H94C H 0.1802 0.1318 0.4977 0.103 Uiso 0.50 1 calc PR
C95 C 0.2119(18) 0.0257(17) 0.3688(9) 0.068(2) Uiso 0.50 1 d PD
H95A H 0.2936 0.0818 0.3800 0.103 Uiso 0.50 1 calc PR
H95B H 0.1670 0.0513 0.3398 0.103 Uiso 0.50 1 calc PR
H95C H 0.2052 -0.0408 0.3424 0.103 Uiso 0.50 1 calc PR

loop_
_atom_site_aniso_label
_atom_site_aniso_U_11
_atom_site_aniso_U_22
_atom_site_aniso_U_33
_atom_site_aniso_U_23
_atom_site_aniso_U_13
_atom_site_aniso_U_12
Re1 0.03622(15) 0.02881(14) 0.02324(14) 0.00794(10) 0.00661(11) 0.01565(12)
Re2 0.03689(16) 0.03206(15) 0.02262(13) 0.00136(10) -0.00082(11) 0.02091(12)
Re3 0.03230(15) 0.03719(16) 0.02126(13) 0.00714(11) 0.00499(10) 0.01838(12)
Br1 0.0542(5) 0.0352(4) 0.0363(4) 0.0113(3) 0.0205(3) 0.0178(3)
Br2 0.0537(5) 0.0355(4) 0.0364(4) -0.0009(3) -0.0006(3) 0.0225(4)
Br3 0.0552(5) 0.0504(4) 0.0272(4) 0.0101(3) 0.0150(3) 0.0304(4)
C1 0.030(3) 0.030(3) 0.019(3) 0.008(3) 0.006(3) 0.014(3)
C2 0.034(4) 0.029(3) 0.023(3) 0.010(3) 0.008(3) 0.017(3)
C3 0.025(3) 0.033(3) 0.025(3) 0.008(3) 0.006(3) 0.015(3)
C4 0.024(3) 0.029(3) 0.024(3) 0.012(3) 0.008(3) 0.014(3)
C5 0.033(3) 0.027(3) 0.020(3) 0.006(2) 0.006(3) 0.019(3)
C6 0.025(3) 0.025(3) 0.027(3) 0.009(3) 0.005(3) 0.017(3)
C7 0.027(3) 0.031(3) 0.022(3) 0.010(3) 0.005(3) 0.017(3)
C8 0.028(3) 0.035(3) 0.022(3) 0.008(3) 0.006(3) 0.020(3)
C9 0.024(3) 0.030(3) 0.023(3) 0.005(3) 0.002(2) 0.017(3)
C11 0.039(4) 0.041(4) 0.049(4) 0.024(3) 0.024(3) 0.027(3)
C12 0.059(5) 0.048(5) 0.047(5) 0.015(4) 0.029(4) 0.038(4)
C13 0.054(5) 0.039(4) 0.036(4) 0.011(3) 0.025(4) 0.028(4)
C21 0.053(5) 0.030(4) 0.031(4) 0.000(3) 0.003(3) 0.013(4)
C22 0.068(6) 0.029(4) 0.041(4) -0.003(3) 0.010(4) 0.022(4)
C23 0.049(4) 0.036(4) 0.038(4) 0.010(3) 0.013(3) 0.027(4)
C31 0.041(4) 0.043(4) 0.025(3) 0.010(3) 0.002(3) 0.020(3)
C32 0.054(5) 0.058(5) 0.022(4) 0.011(3) 0.004(3) 0.028(4)
C33 0.053(5) 0.055(5) 0.024(4) 0.006(3) 0.009(3) 0.031(4)
C41 0.038(4) 0.043(4) 0.039(4) 0.012(3) 0.011(3) 0.010(3)
C42 0.059(5) 0.048(5) 0.048(5) 0.029(4) 0.024(4) 0.022(4)
C43 0.072(6) 0.037(4) 0.031(4) 0.015(3) 0.011(4) 0.030(4)
C51 0.037(4) 0.054(5) 0.023(3) 0.002(3) 0.005(3) 0.030(4)
C52 0.023(4) 0.058(5) 0.036(4) 0.007(4) 0.007(3) 0.014(3)
C53 0.032(4) 0.048(4) 0.039(4) 0.012(3) 0.013(3) 0.012(3)
C61 0.039(4) 0.033(4) 0.032(4) 0.005(3) 0.010(3) 0.013(3)
C62 0.034(4) 0.043(4) 0.031(4) 0.001(3) 0.002(3) 0.006(3)
C63 0.028(4) 0.053(5) 0.033(4) 0.009(3) 0.005(3) 0.013(3)
C71 0.042(4) 0.040(4) 0.034(4) 0.007(3) -0.001(3) 0.020(4)
C72 0.059(5) 0.031(4) 0.031(4) 0.008(3) 0.004(4) 0.017(4)
C73 0.034(4) 0.027(3) 0.035(4) 0.008(3) 0.011(3) 0.016(3)
C74 0.047(4) 0.034(4) 0.031(4) 0.000(3) -0.002(3) 0.027(3)
C75 0.040(4) 0.054(5) 0.034(4) -0.003(3) -0.002(3) 0.025(4)
C76 0.041(4) 0.035(4) 0.027(3) 0.005(3) -0.002(3) 0.022(3)
C77 0.033(4) 0.045(4) 0.030(4) 0.006(3) 0.001(3) 0.022(3)
C78 0.050(5) 0.047(5) 0.037(4) 0.009(4) 0.003(4) 0.024(4)
C79 0.038(4) 0.046(4) 0.031(4) 0.006(3) 0.000(3) 0.025(4)
N11 0.040(3) 0.026(3) 0.026(3) 0.008(2) 0.014(2) 0.016(3)
N12 0.035(3) 0.030(3) 0.029(3) 0.010(2) 0.013(2) 0.019(3)
N21 0.042(3) 0.028(3) 0.027(3) 0.010(2) 0.013(2) 0.020(3)
N22 0.034(3) 0.027(3) 0.021(3) 0.007(2) 0.009(2) 0.015(2)
N31 0.037(3) 0.034(3) 0.024(3) 0.003(2) 0.002(2) 0.021(3)
N32 0.033(3) 0.027(3) 0.024(3) 0.006(2) 0.000(2) 0.014(2)
N41 0.046(4) 0.029(3) 0.026(3) 0.005(2) 0.007(3) 0.020(3)
N42 0.031(3) 0.030(3) 0.029(3) 0.009(2) 0.007(2) 0.015(2)
N51 0.029(3) 0.040(3) 0.022(3) 0.010(2) 0.006(2) 0.013(3)
N52 0.028(3) 0.041(3) 0.022(3) 0.006(2) 0.008(2) 0.020(3)
N61 0.028(3) 0.040(3) 0.022(3) 0.006(2) 0.002(2) 0.013(3)
N62 0.029(3) 0.035(3) 0.019(3) 0.004(2) 0.006(2) 0.014(2)
O71 0.069(4) 0.051(4) 0.061(4) 0.011(3) -0.012(3) 0.039(3)
O72 0.088(5) 0.057(4) 0.032(3) -0.002(3) -0.003(3) 0.025(4)
O73 0.039(3) 0.046(3) 0.045(3) 0.015(3) 0.011(2) 0.020(3)
O74 0.064(4) 0.050(3) 0.042(3) 0.009(3) -0.005(3) 0.038(3)
O75 0.049(4) 0.086(5) 0.048(4) 0.003(3) 0.011(3) 0.038(4)
O76 0.049(3) 0.039(3) 0.039(3) 0.005(2) -0.009(3) 0.021(3)
O77 0.053(4) 0.078(4) 0.038(3) 0.014(3) 0.002(3) 0.038(3)
O78 0.077(5) 0.046(4) 0.074(5) 0.028(3) 0.013(4) 0.022(3)
O79 0.059(4) 0.077(4) 0.031(3) -0.008(3) 0.002(3) 0.040(3)
O81 0.076(5) 0.103(6) 0.089(6) -0.002(5) 0.003(4) 0.062(5)
C81 0.039(4) 0.055(5) 0.040(4) -0.005(4) -0.003(3) 0.025(4)
C82 0.057(6) 0.069(6) 0.042(5) 0.005(4) 0.005(4) 0.023(5)
C83 0.048(5) 0.073(7) 0.062(6) 0.011(5) 0.018(5) 0.020(5)
O82 0.038(4) 0.111(6) 0.061(4) 0.019(4) -0.002(3) 0.013(4)
C84 0.042(5) 0.040(4) 0.052(5) -0.002(4) -0.002(4) 0.014(4)
C85 0.047(5) 0.073(7) 0.068(6) -0.019(5) 0.009(5) 0.023(5)
C86 0.078(7) 0.060(6) 0.046(5) 0.007(5) 0.001(5) 0.017(5)
O83 0.059(5) 0.103(6) 0.111(7) 0.020(5) 0.043(5) 0.026(5)
C87 0.042(5) 0.051(5) 0.075(7) 0.011(5) 0.010(5) 0.013(4)
C88 0.102(11) 0.150(15) 0.184(18) 0.105(14) 0.010(11) 0.067(11)
C89 0.091(9) 0.152(13) 0.155(14) 0.111(12) 0.079(10) 0.086(10)

loop_
_atom_type_symbol
_atom_type_description
_atom_type_scat_dispersion_real
_atom_type_scat_dispersion_imag
_atom_type_scat_source
C C 0.0033 0.0016 'International Tables Vol C Tables 4.2.6.8 and 6.1.1.4'
H H 0.0000 0.0000 'International Tables Vol C Tables 4.2.6.8 and 6.1.1.4'
N N 0.0061 0.0033 'International Tables Vol C Tables 4.2.6.8 and 6.1.1.4'
O O 0.0106 0.0060 'International Tables Vol C Tables 4.2.6.8 and 6.1.1.4'
Br Br -0.2901 2.4595 'International Tables Vol C Tables 4.2.6.8 and 6.1.1.4'
Re Re -1.0185 7.2310 'International Tables Vol C Tables 4.2.6.8 and 6.1.1.4'

loop_
_geom_angle_atom_site_label_1
_geom_angle_atom_site_label_2
_geom_angle_atom_site_label_3
_geom_angle
C73 Re1 C72 88.8(3)
C73 Re1 C71 87.9(3)
C72 Re1 C71 88.4(3)
C73 Re1 N21 95.4(3)
C72 Re1 N21 175.7(3)
C71 Re1 N21 92.6(3)
C73 Re1 N11 97.6(2)
C72 Re1 N11 93.4(3)
C71 Re1 N11 174.2(3)
N21 Re1 N11 85.2(2)
C73 Re1 Br1 179.1(2)
C72 Re1 Br1 91.4(2)
C71 Re1 Br1 91.2(2)
N21 Re1 Br1 84.45(15)
N11 Re1 Br1 83.23(14)
C74 Re2 C76 87.6(3)
C74 Re2 C75 89.5(3)
C76 Re2 C75 86.7(3)
C74 Re2 N41 94.3(3)
C76 Re2 N41 97.9(3)
C75 Re2 N41 174.2(3)
C74 Re2 N31 174.7(3)
C76 Re2 N31 97.5(2)
C75 Re2 N31 91.8(3)
N41 Re2 N31 84.1(2)
C74 Re2 Br2 90.2(2)
C76 Re2 Br2 176.4(2)
C75 Re2 Br2 90.5(2)
N41 Re2 Br2 85.08(15)
N31 Re2 Br2 84.74(15)
C79 Re3 C77 87.7(3)
C79 Re3 C78 88.9(3)
C77 Re3 C78 88.8(3)
C79 Re3 N51 97.0(3)
C77 Re3 N51 175.2(3)
C78 Re3 N51 92.1(3)
C79 Re3 N61 95.7(3)
C77 Re3 N61 94.1(3)
C78 Re3 N61 174.6(3)
N51 Re3 N61 84.7(2)
C79 Re3 Br3 179.0(2)
C77 Re3 Br3 91.4(2)
C78 Re3 Br3 91.5(2)
N51 Re3 Br3 83.89(15)
N61 Re3 Br3 83.89(15)
N12 C1 N22 112.5(5)
N12 C1 C4 112.5(5)
N22 C1 C4 112.4(5)
N12 C1 H1 106.2
N22 C1 H1 106.2
C4 C1 H1 106.2
N42 C2 N32 110.9(5)
N42 C2 C6 112.1(5)
N32 C2 C6 114.1(5)
N42 C2 H2 106.4
N32 C2 H2 106.4
C6 C2 H2 106.4
N52 C3 N62 111.9(5)
N52 C3 C8 114.4(5)
N62 C3 C8 114.2(5)
N52 C3 H3 105.1
N62 C3 H3 105.1
C8 C3 H3 105.1
C5 C4 C9 120.1(6)
C5 C4 C1 121.9(6)
C9 C4 C1 117.9(6)
C4 C5 C6 119.8(6)
C4 C5 H5 120.1
C6 C5 H5 120.1
C7 C6 C5 119.8(6)
C7 C6 C2 118.5(6)
C5 C6 C2 121.5(6)
C8 C7 C6 120.2(6)
C8 C7 H7 119.9
C6 C7 H7 119.9
C7 C8 C9 120.1(6)
C7 C8 C3 122.4(6)
C9 C8 C3 117.0(6)
C4 C9 C8 120.0(6)
C4 C9 H9 120.0
C8 C9 H9 120.0
C12 C11 N12 107.9(7)
C12 C11 H11 126.1
N12 C11 H11 126.1
C11 C12 C13 106.2(6)
C11 C12 H12 126.9
C13 C12 H12 126.9
N11 C13 C12 110.0(7)
N11 C13 H13 125.0
C12 C13 H13 125.0
N22 C21 C22 107.3(7)
N22 C21 H21 126.3
C22 C21 H21 126.3
C21 C22 C23 105.6(7)
C21 C22 H22 127.2
C23 C22 H22 127.2
N21 C23 C22 112.0(7)
N21 C23 H23 124.0
C22 C23 H23 124.0
N32 C31 C32 107.4(6)
N32 C31 H31 126.3
C32 C31 H31 126.3
C31 C32 C33 105.8(6)
C31 C32 H32 127.1
C33 C32 H32 127.1
N31 C33 C32 110.4(7)
N31 C33 H33 124.8
C32 C33 H33 124.8
N42 C41 C42 107.4(7)
N42 C41 H41 126.3
C42 C41 H41 126.3
C41 C42 C43 105.2(7)
C41 C42 H42 127.4
C43 C42 H42 127.4
N41 C43 C42 112.3(7)
N41 C43 H43 123.8
C42 C43 H43 123.8
C52 C51 N52 107.4(6)
C52 C51 H51 126.3
N52 C51 H51 126.3
C51 C52 C53 105.7(7)
C51 C52 H52 127.1
C53 C52 H52 127.1
N51 C53 C52 110.6(7)
N51 C53 H53 124.7
C52 C53 H53 124.7
N62 C61 C62 107.0(7)
N62 C61 H61 126.5
C62 C61 H61 126.5
C61 C62 C63 105.6(7)
C61 C62 H62 127.2
C63 C62 H62 127.2
N61 C63 C62 111.5(7)
N61 C63 H63 124.2
C62 C63 H63 124.2
O71 C71 Re1 179.6(8)
O72 C72 Re1 179.1(9)
O73 C73 Re1 177.2(6)
O74 C74 Re2 178.5(7)
O75 C75 Re2 178.3(8)
O76 C76 Re2 174.9(6)
O77 C77 Re3 178.8(7)
O78 C78 Re3 177.8(8)
O79 C79 Re3 174.2(6)
C13 N11 N12 104.8(6)
C13 N11 Re1 128.5(5)
N12 N11 Re1 126.2(4)
C11 N12 N11 111.2(6)
C11 N12 C1 125.0(6)
N11 N12 C1 121.9(5)
C23 N21 N22 104.1(6)
C23 N21 Re1 128.6(5)
N22 N21 Re1 125.6(4)
C21 N22 N21 110.9(6)
C21 N22 C1 125.2(6)
N21 N22 C1 122.3(5)
C33 N31 N32 105.2(6)
C33 N31 Re2 127.7(5)
N32 N31 Re2 126.3(4)
C31 N32 N31 111.2(6)
C31 N32 C2 126.6(6)
N31 N32 C2 122.0(5)
C43 N41 N42 103.5(6)
C43 N41 Re2 129.6(5)
N42 N41 Re2 125.4(4)
C41 N42 N41 111.5(6)
C41 N42 C2 126.0(6)
N41 N42 C2 120.9(5)
C53 N51 N52 105.3(6)
C53 N51 Re3 126.8(5)
N52 N51 Re3 126.7(4)
C51 N52 N51 110.9(6)
C51 N52 C3 124.6(6)
N51 N52 C3 123.1(5)
C63 N61 N62 104.7(6)
C63 N61 Re3 127.0(5)
N62 N61 Re3 126.0(4)
C61 N62 N61 111.2(6)
C61 N62 C3 125.0(6)
N61 N62 C3 123.1(5)
O81 C81 C82 120.8(9)
O81 C81 C83 122.2(9)
C82 C81 C83 117.0(8)
C81 C82 H82A 109.5
C81 C82 H82B 109.5
H82A C82 H82B 109.5
C81 C82 H82C 109.5
H82A C82 H82C 109.5
H82B C82 H82C 109.5
C81 C83 H83A 109.5
C81 C83 H83B 109.5
H83A C83 H83B 109.5
C81 C83 H83C 109.5
H83A C83 H83C 109.5
H83B C83 H83C 109.5
O82 C84 C86 121.5(9)
O82 C84 C85 121.5(9)
C86 C84 C85 117.0(8)
C84 C85 H85A 109.5
C84 C85 H85B 109.5
H85A C85 H85B 109.5
C84 C85 H85C 109.5
H85A C85 H85C 109.5
H85B C85 H85C 109.5
C84 C86 H86A 109.5
C84 C86 H86B 109.5
H86A C86 H86B 109.5
C84 C86 H86C 109.5
H86A C86 H86C 109.5
H86B C86 H86C 109.5
O83 C87 C88 122.0(12)
O83 C87 C89 120.5(11)
C88 C87 C89 117.5(11)
C87 C88 H88A 109.5
C87 C88 H88B 109.5
H88A C88 H88B 109.5
C87 C88 H88C 109.5
H88A C88 H88C 109.5
H88B C88 H88C 109.5
C87 C89 H89A 109.5
C87 C89 H89B 109.5
H89A C89 H89B 109.5
C87 C89 H89C 109.5
H89A C89 H89C 109.5
H89B C89 H89C 109.5
O84 C90 C92 121.8(6)
O84 C90 C91 117.1(6)
C92 C90 C91 120.4(7)
C90 C91 H91A 109.5
C90 C91 H91B 109.5
H91A C91 H91B 109.5
C90 C91 H91C 109.5
H91A C91 H91C 109.5
H91B C91 H91C 109.5
C90 C92 H92A 109.5
C90 C92 H92B 109.5
H92A C92 H92B 109.5
C90 C92 H92C 109.5
H92A C92 H92C 109.5
H92B C92 H92C 109.5
O85 C93 C95 120.4(16)
O85 C93 C94 122.5(16)
C95 C93 C94 116.5(12)
C93 C94 H94A 109.5
C93 C94 H94B 109.5
H94A C94 H94B 109.5
C93 C94 H94C 109.5
H94A C94 H94C 109.5
H94B C94 H94C 109.5
C93 C95 H95A 109.5
C93 C95 H95B 109.5
H95A C95 H95B 109.5
C93 C95 H95C 109.5
H95A C95 H95C 109.5
H95B C95 H95C 109.5

loop_
_geom_bond_atom_site_label_1
_geom_bond_atom_site_label_2
_geom_bond_distance
Re1 C73 1.912(7)
Re1 C72 1.918(8)
Re1 C71 1.927(7)
Re1 N21 2.172(6)
Re1 N11 2.184(6)
Re1 Br1 2.6293(8)
Re2 C74 1.906(7)
Re2 C76 1.911(7)
Re2 C75 1.913(8)
Re2 N41 2.172(6)
Re2 N31 2.176(5)
Re2 Br2 2.6280(8)
Re3 C79 1.896(8)
Re3 C77 1.902(7)
Re3 C78 1.920(9)
Re3 N51 2.167(6)
Re3 N61 2.173(6)
Re3 Br3 2.6307(8)
C1 N12 1.452(8)
C1 N22 1.453(8)
C1 C4 1.532(9)
C1 H1 1.0000
C2 N42 1.447(8)
C2 N32 1.459(8)
C2 C6 1.512(9)
C2 H2 1.0000
C3 N52 1.441(8)
C3 N62 1.455(8)
C3 C8 1.532(9)
C3 H3 1.0000
C4 C5 1.385(9)
C4 C9 1.387(9)
C5 C6 1.397(9)
C5 H5 0.9500
C6 C7 1.391(9)
C7 C8 1.378(9)
C7 H7 0.9500
C8 C9 1.391(9)
C9 H9 0.9500
C11 C12 1.342(11)
C11 N12 1.343(9)
C11 H11 0.9500
C12 C13 1.408(11)
C12 H12 0.9500
C13 N11 1.339(9)
C13 H13 0.9500
C21 N22 1.348(9)
C21 C22 1.365(11)
C21 H21 0.9500
C22 C23 1.372(11)
C22 H22 0.9500
C23 N21 1.336(9)
C23 H23 0.9500
C31 N32 1.343(8)
C31 C32 1.357(11)
C31 H31 0.9500
C32 C33 1.393(11)
C32 H32 0.9500
C33 N31 1.334(9)
C33 H33 0.9500
C41 N42 1.350(9)
C41 C42 1.362(11)
C41 H41 0.9500
C42 C43 1.383(12)
C42 H42 0.9500
C43 N41 1.340(9)
C43 H43 0.9500
C51 C52 1.353(11)
C51 N52 1.354(9)
C51 H51 0.9500
C52 C53 1.400(11)
C52 H52 0.9500
C53 N51 1.331(9)
C53 H53 0.9500
C61 N62 1.351(9)
C61 C62 1.361(11)
C61 H61 0.9500
C62 C63 1.381(11)
C62 H62 0.9500
C63 N61 1.329(9)
C63 H63 0.9500
C71 O71 1.134(9)
C72 O72 1.144(9)
C73 O73 1.130(8)
C74 O74 1.154(8)
C75 O75 1.152(10)
C76 O76 1.130(9)
C77 O77 1.155(8)
C78 O78 1.146(10)
C79 O79 1.158(9)
N11 N12 1.372(8)
N21 N22 1.373(8)
N31 N32 1.358(8)
N41 N42 1.372(8)
N51 N52 1.360(8)
N61 N62 1.359(8)
O81 C81 1.201(10)
C81 C82 1.475(12)
C81 C83 1.484(13)
C82 H82A 0.9800
C82 H82B 0.9800
C82 H82C 0.9800
C83 H83A 0.9800
C83 H83B 0.9800
C83 H83C 0.9800
O82 C84 1.209(10)
C84 C86 1.492(13)
C84 C85 1.493(13)
C85 H85A 0.9800
C85 H85B 0.9800
C85 H85C 0.9800
C86 H86A 0.9800
C86 H86B 0.9800
C86 H86C 0.9800
O83 C87 1.202(12)
C87 C88 1.460(16)
C87 C89 1.488(15)
C88 H88A 0.9800
C88 H88B 0.9800
C88 H88C 0.9800
C89 H89A 0.9800
C89 H89B 0.9800
C89 H89C 0.9800
O84 C90 1.237(7)
C90 C92 1.434(6)
C90 C91 1.493(6)
C91 H91A 0.9800
C91 H91B 0.9800
C91 H91C 0.9800
C92 H92A 0.9800
C92 H92B 0.9800
C92 H92C 0.9800
O85 C93 1.140(9)
C93 C95 1.437(9)
C93 C94 1.452(9)
C94 H94A 0.9800
C94 H94B 0.9800
C94 H94C 0.9800
C95 H95A 0.9800
C95 H95B 0.9800
C95 H95C 0.9800

loop_
_geom_torsion_atom_site_label_1
_geom_torsion_atom_site_label_2
_geom_torsion_atom_site_label_3
_geom_torsion_atom_site_label_4
_geom_torsion
N12 C1 C4 C5 -5.7(8)
N22 C1 C4 C5 122.7(6)
N12 C1 C4 C9 171.5(5)
N22 C1 C4 C9 -60.2(7)
C9 C4 C5 C6 -0.6(9)
C1 C4 C5 C6 176.5(5)
C4 C5 C6 C7 0.1(9)
C4 C5 C6 C2 174.5(6)
N42 C2 C6 C7 -49.3(7)
N32 C2 C6 C7 -176.3(5)
N42 C2 C6 C5 136.3(6)
N32 C2 C6 C5 9.2(8)
C5 C6 C7 C8 0.4(9)
C2 C6 C7 C8 -174.2(5)
C6 C7 C8 C9 -0.3(9)
C6 C7 C8 C3 171.3(5)
N52 C3 C8 C7 5.0(8)
N62 C3 C8 C7 135.7(6)
N52 C3 C8 C9 176.9(5)
N62 C3 C8 C9 -52.4(7)
C5 C4 C9 C8 0.7(9)
C1 C4 C9 C8 -176.6(5)
C7 C8 C9 C4 -0.2(9)
C3 C8 C9 C4 -172.3(5)
N12 C11 C12 C13 -1.1(9)
C11 C12 C13 N11 0.8(9)
N22 C21 C22 C23 -0.5(9)
C21 C22 C23 N21 1.8(9)
N32 C31 C32 C33 -0.3(9)
C31 C32 C33 N31 -0.4(10)
N42 C41 C42 C43 0.1(9)
C41 C42 C43 N41 0.8(10)
N52 C51 C52 C53 -0.9(8)
C51 C52 C53 N51 -0.3(9)
N62 C61 C62 C63 0.8(8)
C61 C62 C63 N61 -0.2(9)
C12 C13 N11 N12 -0.2(8)
C12 C13 N11 Re1 172.4(5)
C73 Re1 N11 C13 101.9(6)
C72 Re1 N11 C13 12.7(6)
N21 Re1 N11 C13 -163.2(6)
Br1 Re1 N11 C13 -78.3(6)
C73 Re1 N11 N12 -87.0(5)
C72 Re1 N11 N12 -176.3(5)
N21 Re1 N11 N12 7.8(5)
Br1 Re1 N11 N12 92.8(5)
C12 C11 N12 N11 1.1(8)
C12 C11 N12 C1 165.3(6)
C13 N11 N12 C11 -0.6(7)
Re1 N11 N12 C11 -173.3(4)
C13 N11 N12 C1 -165.4(6)
Re1 N11 N12 C1 21.9(8)
N22 C1 N12 C11 140.3(6)
C4 C1 N12 C11 -91.4(8)
N22 C1 N12 N11 -57.1(8)
C4 C1 N12 N11 71.2(7)
C22 C23 N21 N22 -2.3(8)
C22 C23 N21 Re1 -168.1(5)
C73 Re1 N21 C23 -106.3(6)
C71 Re1 N21 C23 -18.1(7)
N11 Re1 N21 C23 156.5(6)
Br1 Re1 N21 C23 72.9(6)
C73 Re1 N21 N22 90.8(5)
C71 Re1 N21 N22 179.0(5)
N11 Re1 N21 N22 -6.4(5)
Br1 Re1 N21 N22 -90.0(5)
C22 C21 N22 N21 -0.9(8)
C22 C21 N22 C1 -167.2(6)
C23 N21 N22 C21 2.0(7)
Re1 N21 N22 C21 168.3(5)
C23 N21 N22 C1 168.7(6)
Re1 N21 N22 C1 -25.0(8)
N12 C1 N22 C21 -136.0(7)
C4 C1 N22 C21 95.7(8)
N12 C1 N22 N21 59.2(8)
C4 C1 N22 N21 -69.1(7)
C32 C33 N31 N32 1.0(9)
C32 C33 N31 Re2 171.3(5)
C76 Re2 N31 C33 112.1(7)
C75 Re2 N31 C33 25.2(7)
N41 Re2 N31 C33 -150.7(7)
Br2 Re2 N31 C33 -65.1(6)
C76 Re2 N31 N32 -79.5(6)
C75 Re2 N31 N32 -166.4(6)
N41 Re2 N31 N32 17.6(5)
Br2 Re2 N31 N32 103.2(5)
C32 C31 N32 N31 1.0(8)
C32 C31 N32 C2 176.3(6)
C33 N31 N32 C31 -1.2(8)
Re2 N31 N32 C31 -171.7(5)
C33 N31 N32 C2 -176.8(6)
Re2 N31 N32 C2 12.8(8)
N42 C2 N32 C31 128.6(7)
C6 C2 N32 C31 -103.7(8)
N42 C2 N32 N31 -56.6(8)
C6 C2 N32 N31 71.1(7)
C42 C43 N41 N42 -1.4(9)
C42 C43 N41 Re2 -167.3(6)
C74 Re2 N41 C43 -23.6(7)
C76 Re2 N41 C43 -111.8(7)
N31 Re2 N41 C43 151.4(7)
Br2 Re2 N41 C43 66.2(6)
C74 Re2 N41 N42 173.3(5)
C76 Re2 N41 N42 85.1(5)
N31 Re2 N41 N42 -11.7(5)
Br2 Re2 N41 N42 -96.9(5)
C42 C41 N42 N41 -1.0(9)
C42 C41 N42 C2 -167.0(7)
C43 N41 N42 C41 1.5(8)
Re2 N41 N42 C41 168.2(5)
C43 N41 N42 C2 168.2(6)
Re2 N41 N42 C2 -25.1(8)
N32 C2 N42 C41 -132.0(7)
C6 C2 N42 C41 99.3(8)
N32 C2 N42 N41 63.3(8)
C6 C2 N42 N41 -65.4(7)
C52 C53 N51 N52 1.4(8)
C52 C53 N51 Re3 169.3(5)
C79 Re3 N51 C53 105.8(7)
C78 Re3 N51 C53 16.7(7)
N61 Re3 N51 C53 -159.0(6)
Br3 Re3 N51 C53 -74.6(6)
C79 Re3 N51 N52 -88.7(5)
C78 Re3 N51 N52 -177.9(5)
N61 Re3 N51 N52 6.4(5)
Br3 Re3 N51 N52 90.8(5)
C52 C51 N52 N51 1.9(8)
C52 C51 N52 C3 168.5(6)
C53 N51 N52 C51 -2.0(7)
Re3 N51 N52 C51 -169.9(4)
C53 N51 N52 C3 -168.9(6)
Re3 N51 N52 C3 23.1(8)
N62 C3 N52 C51 138.9(6)
C8 C3 N52 C51 -89.3(7)
N62 C3 N52 N51 -56.0(8)
C8 C3 N52 N51 75.8(7)
C62 C63 N61 N62 -0.5(8)
C62 C63 N61 Re3 -163.8(5)
C79 Re3 N61 C63 -109.0(6)
C77 Re3 N61 C63 -20.9(6)
N51 Re3 N61 C63 154.5(6)
Br3 Re3 N61 C63 70.1(6)
C79 Re3 N61 N62 91.0(5)
C77 Re3 N61 N62 179.1(5)
N51 Re3 N61 N62 -5.5(5)
Br3 Re3 N61 N62 -89.9(5)
C62 C61 N62 N61 -1.1(8)
C62 C61 N62 C3 -171.6(6)
C63 N61 N62 C61 1.0(7)
Re3 N61 N62 C61 164.6(5)
C63 N61 N62 C3 171.7(6)
Re3 N61 N62 C3 -24.8(8)
N52 C3 N62 C61 -133.6(6)
C8 C3 N62 C61 94.5(7)
N52 C3 N62 N61 57.0(8)
C8 C3 N62 N61 -74.8(7)
